data_4107057
loop_
_publ_author_name
'Ajay Venugopal'
'Waldemar Fegler'
'Thomas P. Spaniol'
'Laurent Maron'
'Jun Okuda'

_publ_contact_author
;       Jun Okuda
        Institute of Inorganic Chemistry
        RWTH Aachen University
        Landoltweg 1
        D-52056 Aachen
        Germany
;
_publ_contact_author_email jun.okuda@ac.rwth-aachen.de
_publ_contact_author_fax '+49 241 80 92644'
_publ_contact_author_phone '+49 241 80 94645'
_publ_section_title
;
 Dihydrogen Addition in a Dinuclear Rare-Earth Metal Hydride Complex
 Supported by a Metalated TREN Ligand
;
_journal_name_full 'Journal of the American Chemical Society'
_journal_page_first 17574
_journal_page_last 17577
_journal_paper_doi 10.1021/ja207180x
_journal_volume 133
_journal_year 2011
_chemical_formula_moiety 'C24 H62 N8 Y2, 2(C32 H12 B F24), 2 (C4 H10 O)'
_chemical_formula_sum 'C96 H106 B2 F48 N8 O2 Y2'
_chemical_formula_weight 2515.33
_chemical_name_systematic
;
 ?
;
_space_group_IT_number 2
_symmetry_cell_setting triclinic
_symmetry_space_group_name_Hall '-P 1'
_symmetry_space_group_name_H-M 'P -1'
_atom_sites_solution_hydrogens geom
_atom_sites_solution_primary direct
_atom_sites_solution_secondary difmap
_audit_creation_method SHELXL-97
_cell_angle_alpha 69.3026(13)
_cell_angle_beta 70.1548(14)
_cell_angle_gamma 80.9762(14)
_cell_formula_units_Z 1
_cell_length_a 12.8104(11)
_cell_length_b 13.9351(12)
_cell_length_c 17.2719(14)
_cell_measurement_reflns_used 4665
_cell_measurement_temperature 100(2)
_cell_measurement_theta_max 26.5
_cell_measurement_theta_min 1.3
_cell_volume 2710.6(4)
_computing_cell_refinement 'Bruker SMART (2001)'
_computing_data_collection 'Bruker SMART (2001)'
_computing_data_reduction 'Bruker SAINT+ (1999)'
_computing_molecular_graphics 'ORTEP-III (Farrugia, 1999)'
_computing_structure_refinement 'SHELXL-97 (Sheldrick, 1997)'
_computing_structure_solution 'SIR-92 (Altomare 1992)'
_diffrn_ambient_temperature 100(2)
_diffrn_measured_fraction_theta_full 0.995
_diffrn_measured_fraction_theta_max 0.995
_diffrn_measurement_device_type 'APEX Area Detector'
_diffrn_measurement_method 'omega scans'
_diffrn_radiation_monochromator 'multilayer optics'
_diffrn_radiation_source 'INCOATEC microsource'
_diffrn_radiation_type MoK\a
_diffrn_radiation_wavelength 0.71073
_diffrn_reflns_av_R_equivalents 0.0690
_diffrn_reflns_av_sigmaI/netI 0.1010
_diffrn_reflns_limit_h_max 16
_diffrn_reflns_limit_h_min -16
_diffrn_reflns_limit_k_max 17
_diffrn_reflns_limit_k_min -17
_diffrn_reflns_limit_l_max 21
_diffrn_reflns_limit_l_min -21
_diffrn_reflns_number 32822
_diffrn_reflns_theta_full 26.51
_diffrn_reflns_theta_max 26.51
_diffrn_reflns_theta_min 1.32
_exptl_absorpt_coefficient_mu 1.198
_exptl_absorpt_correction_T_max 0.7701
_exptl_absorpt_correction_T_min 0.7226
_exptl_absorpt_correction_type multi-scan
_exptl_absorpt_process_details 'Bruker Mulabs'
_exptl_crystal_colour colourless
_exptl_crystal_density_diffrn 1.541
_exptl_crystal_description block
_exptl_crystal_F_000 1274
_exptl_crystal_size_max 0.29
_exptl_crystal_size_mid 0.26
_exptl_crystal_size_min 0.23
_refine_diff_density_max 0.592
_refine_diff_density_min -0.522
_refine_diff_density_rms 0.055
_refine_ls_extinction_method none
_refine_ls_goodness_of_fit_ref 0.832
_refine_ls_hydrogen_treatment constr
_refine_ls_matrix_type full
_refine_ls_number_parameters 889
_refine_ls_number_reflns 11195
_refine_ls_number_restraints 0
_refine_ls_restrained_S_all 0.832
_refine_ls_R_factor_all 0.0758
_refine_ls_R_factor_gt 0.0428
_refine_ls_shift/su_max 0.002
_refine_ls_shift/su_mean 0.000
_refine_ls_structure_factor_coef Fsqd
_refine_ls_weighting_details 'calc w=1/[\s^2^(Fo^2^)+(0.0276P)^2^+0.0000P] where P=(Fo^2^+2Fc^2^)/3'
_refine_ls_weighting_scheme calc
_refine_ls_wR_factor_gt 0.0797
_refine_ls_wR_factor_ref 0.0856
_reflns_number_gt 6924
_reflns_number_total 11195
_reflns_threshold_expression >2sigma(I)
_cod_data_source_file ja207180x_si_002_5.cif
_cod_data_source_block 4-Y
_cod_database_code 4107057

loop_
_symmetry_equiv_pos_as_xyz
'x, y, z'
'-x, -y, -z'

loop_
_atom_site_label
_atom_site_type_symbol
_atom_site_fract_x
_atom_site_fract_y
_atom_site_fract_z
_atom_site_U_iso_or_equiv
_atom_site_adp_type
_atom_site_occupancy
_atom_site_symmetry_multiplicity
_atom_site_calc_flag
_atom_site_refinement_flags
_atom_site_disorder_assembly
_atom_site_disorder_group
Y1 Y 0.52121(2) 0.09299(2) 0.532456(18) 0.03118(9) Uani 1 1 d . . .
H1 H 0.4244 -0.0346 0.5730 0.037 Uiso 0.50 1 d PR C .
H2 H 0.6045 -0.0305 0.4807 0.037 Uiso 0.50 1 d PR . .
H3 H 0.4419 0.0484 0.4695 0.037 Uiso 0.50 1 d PR . .
O1 O 0.80362(19) 0.62827(16) 0.87278(14) 0.0530(6) Uani 1 1 d . . .
N1 N 0.5917(2) 0.24844(18) 0.40496(16) 0.0404(6) Uani 1 1 d . C .
N2 N 0.3579(2) 0.1213(2) 0.65255(17) 0.0417(7) Uani 1 1 d . C .
N3 N 0.6749(2) 0.02522(19) 0.60034(16) 0.0395(6) Uani 1 1 d . C .
N4 N 0.5651(2) 0.2294(2) 0.58491(18) 0.0420(7) Uani 1 1 d . C .
F1 F 0.53007(15) 0.54670(15) 0.21918(13) 0.0745(7) Uani 1 1 d . . .
F2 F 0.63239(15) 0.59357(19) 0.08779(13) 0.0868(8) Uani 1 1 d . . .
F3 F 0.58706(14) 0.69665(14) 0.15977(13) 0.0603(5) Uani 1 1 d . . .
F4A F 0.2459(9) 0.6980(17) -0.0773(9) 0.066(3) Uani 0.68(5) 1 d P A -1
F5A F 0.4038(12) 0.6188(11) -0.0959(10) 0.077(3) Uani 0.68(5) 1 d P A -1
F6A F 0.3910(9) 0.7827(9) -0.1331(5) 0.067(3) Uani 0.68(5) 1 d P A -1
F4B F 0.252(3) 0.667(5) -0.066(3) 0.102(13) Uani 0.32(5) 1 d P A -2
F5B F 0.424(3) 0.651(4) -0.115(2) 0.075(9) Uani 0.32(5) 1 d P A -2
F6B F 0.353(6) 0.799(3) -0.1320(17) 0.138(11) Uani 0.32(5) 1 d P A -2
F7 F 0.42234(14) 1.09941(14) 0.01085(11) 0.0549(5) Uani 1 1 d . . .
F8 F 0.47041(13) 1.02170(13) 0.12355(11) 0.0524(5) Uani 1 1 d . . .
F9 F 0.39759(14) 1.17283(13) 0.10582(13) 0.0622(6) Uani 1 1 d . . .
F10 F -0.08509(15) 1.14065(15) 0.20773(13) 0.0648(6) Uani 1 1 d . . .
F11 F -0.07234(15) 1.06468(13) 0.33460(11) 0.0619(6) Uani 1 1 d . . .
F12 F 0.00840(14) 1.20445(13) 0.25738(11) 0.0543(5) Uani 1 1 d . . .
F13 F -0.09184(15) 0.46295(12) 0.28229(11) 0.0497(5) Uani 1 1 d . . .
F14 F -0.24227(16) 0.54214(14) 0.32902(12) 0.0655(6) Uani 1 1 d . . .
F15 F -0.20351(15) 0.51656(12) 0.20728(11) 0.0539(5) Uani 1 1 d . . .
F16 F -0.14175(14) 0.98919(13) 0.05790(10) 0.0477(5) Uani 1 1 d . . .
F17 F -0.24111(16) 0.88318(15) 0.05346(13) 0.0845(8) Uani 1 1 d . . .
F18 F -0.07471(16) 0.90683(13) -0.03172(10) 0.0571(5) Uani 1 1 d . . .
F19 F 0.31178(13) 0.45523(12) 0.47637(11) 0.0448(4) Uani 1 1 d . . .
F20 F 0.15322(15) 0.38962(13) 0.54508(11) 0.0547(5) Uani 1 1 d . . .
F21 F 0.23231(17) 0.39803(12) 0.41216(11) 0.0594(6) Uani 1 1 d . . .
F22A F -0.0484(6) 0.6826(5) 0.6186(4) 0.075(2) Uani 0.728(12) 1 d P B -1
F23A F -0.1085(3) 0.7954(3) 0.5222(2) 0.0470(11) Uani 0.728(12) 1 d P B -1
F24A F 0.0380(4) 0.8237(6) 0.5394(4) 0.080(3) Uani 0.728(12) 1 d P B -1
F22B F -0.0764(18) 0.7017(15) 0.6094(13) 0.103(8) Uani 0.272(12) 1 d P B -2
F23B F -0.035(3) 0.8368(15) 0.5096(8) 0.135(14) Uani 0.272(12) 1 d P B -2
F24B F 0.0688(7) 0.7497(11) 0.5836(8) 0.049(3) Uani 0.272(12) 1 d P B -2
B1 B 0.1471(2) 0.7696(2) 0.21722(18) 0.0203(7) Uani 1 1 d . . .
C1A C 0.4796(11) 0.2563(10) 0.4130(8) 0.041(4) Uiso 0.288(3) 1 d P C -1
H1A H 0.4594 0.2451 0.3665 0.049 Uiso 0.288(3) 1 calc PR C -1
H1B H 0.4355 0.3130 0.4329 0.049 Uiso 0.288(3) 1 calc PR C -1
C1B C 0.4844(14) 0.2893(16) 0.3809(14) 0.046(5) Uiso 0.288(3) 1 d P C -1
H1C H 0.4961 0.3575 0.3369 0.069 Uiso 0.288(3) 1 calc PR C -1
H1D H 0.4242 0.2940 0.4329 0.069 Uiso 0.288(3) 1 calc PR C -1
H1E H 0.4646 0.2424 0.3576 0.069 Uiso 0.288(3) 1 calc PR C -1
C2A C 0.6704(6) 0.2396(6) 0.3172(4) 0.058(2) Uani 0.575(6) 1 d P C -1
H2A H 0.6717 0.3060 0.2715 0.086 Uiso 0.575(6) 1 calc PR C -1
H2B H 0.6441 0.1876 0.3028 0.086 Uiso 0.575(6) 1 calc PR C -1
H2C H 0.7456 0.2195 0.3216 0.086 Uiso 0.575(6) 1 calc PR C -1
C3A C 0.2527(6) 0.1319(7) 0.6309(5) 0.059(2) Uani 0.575(6) 1 d P C -1
H3A H 0.2407 0.0679 0.6242 0.089 Uiso 0.575(6) 1 calc PR C -1
H3B H 0.2577 0.1884 0.5765 0.089 Uiso 0.575(6) 1 calc PR C -1
H3C H 0.1905 0.1465 0.6779 0.089 Uiso 0.575(6) 1 calc PR C -1
C4A C 0.3586(7) 0.0381(6) 0.7265(5) 0.059(2) Uani 0.575(6) 1 d P C -1
H4A H 0.2950 0.0455 0.7756 0.089 Uiso 0.575(6) 1 calc PR C -1
H4B H 0.4277 0.0358 0.7398 0.089 Uiso 0.575(6) 1 calc PR C -1
H4C H 0.3537 -0.0255 0.7162 0.089 Uiso 0.575(6) 1 calc PR C -1
C5A C 0.6763(6) -0.0805(5) 0.6523(4) 0.0460(18) Uani 0.575(6) 1 d P C -1
H5A H 0.7446 -0.0978 0.6689 0.069 Uiso 0.575(6) 1 calc PR C -1
H5B H 0.6735 -0.1235 0.6188 0.069 Uiso 0.575(6) 1 calc PR C -1
H5C H 0.6118 -0.0926 0.7048 0.069 Uiso 0.575(6) 1 calc PR C -1
C6A C 0.7772(5) 0.0366(5) 0.5164(4) 0.0430(17) Uani 0.575(6) 1 d P C -1
H6A H 0.7792 0.1077 0.4775 0.064 Uiso 0.575(6) 1 calc PR C -1
H6B H 0.7706 -0.0093 0.4866 0.064 Uiso 0.575(6) 1 calc PR C -1
H6C H 0.8458 0.0185 0.5325 0.064 Uiso 0.575(6) 1 calc PR C -1
C7A C 0.6343(7) 0.3277(8) 0.4204(6) 0.048(2) Uani 0.575(6) 1 d P C -1
H7A H 0.6260 0.3948 0.3767 0.058 Uiso 0.575(6) 1 calc PR C -1
H7B H 0.7144 0.3131 0.4142 0.058 Uiso 0.575(6) 1 calc PR C -1
C8A C 0.5731(7) 0.3325(6) 0.5095(6) 0.0384(19) Uani 0.575(6) 1 d P C -1
H8A H 0.4968 0.3604 0.5108 0.046 Uiso 0.575(6) 1 calc PR C -1
H8B H 0.6097 0.3816 0.5206 0.046 Uiso 0.575(6) 1 calc PR C -1
C9A C 0.3688(9) 0.2231(7) 0.6612(6) 0.050(2) Uani 0.575(6) 1 d P C -1
H9A H 0.3508 0.2792 0.6126 0.060 Uiso 0.575(6) 1 calc PR C -1
H9B H 0.3142 0.2285 0.7162 0.060 Uiso 0.575(6) 1 calc PR C -1
C10A C 0.4806(14) 0.2366(12) 0.6608(11) 0.045(3) Uani 0.575(6) 1 d P C -1
H10A H 0.4823 0.3046 0.6663 0.054 Uiso 0.575(6) 1 calc PR C -1
H10B H 0.4962 0.1837 0.7121 0.054 Uiso 0.575(6) 1 calc PR C -1
C11A C 0.691(2) 0.089(2) 0.6428(15) 0.047(5) Uani 0.575(6) 1 d P C -1
H11A H 0.7658 0.0739 0.6494 0.057 Uiso 0.575(6) 1 calc PR C -1
H11B H 0.6363 0.0717 0.7020 0.057 Uiso 0.575(6) 1 calc PR C -1
C12A C 0.6778(6) 0.2068(5) 0.5959(5) 0.0355(17) Uani 0.575(6) 1 d P C -1
H12A H 0.6870 0.2460 0.6309 0.043 Uiso 0.575(6) 1 calc PR C -1
H12B H 0.7353 0.2272 0.5384 0.043 Uiso 0.575(6) 1 calc PR C -1
C1C C 0.3226(16) 0.1650(17) 0.5851(12) 0.051(6) Uiso 0.212(3) 1 d P C -2
H1F H 0.3122 0.2407 0.5672 0.062 Uiso 0.212(3) 1 calc PR C -2
H1G H 0.2628 0.1306 0.5820 0.062 Uiso 0.212(3) 1 calc PR C -2
C1D C 0.278(3) 0.1799(18) 0.6050(17) 0.051(7) Uiso 0.212(3) 1 d P C -2
H1H H 0.2479 0.2402 0.6234 0.076 Uiso 0.212(3) 1 calc PR C -2
H1I H 0.2178 0.1360 0.6180 0.076 Uiso 0.212(3) 1 calc PR C -2
H1J H 0.3170 0.2021 0.5423 0.076 Uiso 0.212(3) 1 calc PR C -2
C2B C 0.2912(8) 0.0277(8) 0.7250(6) 0.052(3) Uani 0.425(6) 1 d P C -2
H2D H 0.3368 -0.0131 0.7618 0.078 Uiso 0.425(6) 1 calc PR C -2
H2E H 0.2723 -0.0152 0.6977 0.078 Uiso 0.425(6) 1 calc PR C -2
H2F H 0.2229 0.0529 0.7607 0.078 Uiso 0.425(6) 1 calc PR C -2
C3B C 0.5259(9) 0.2816(8) 0.3459(7) 0.057(3) Uani 0.425(6) 1 d P C -2
H3D H 0.4498 0.2995 0.3767 0.086 Uiso 0.425(6) 1 calc PR C -2
H3E H 0.5248 0.2260 0.3239 0.086 Uiso 0.425(6) 1 calc PR C -2
H3F H 0.5584 0.3418 0.2971 0.086 Uiso 0.425(6) 1 calc PR C -2
C4B C 0.7041(8) 0.2248(8) 0.3677(7) 0.067(3) Uani 0.425(6) 1 d P C -2
H4D H 0.7379 0.2846 0.3190 0.101 Uiso 0.425(6) 1 calc PR C -2
H4E H 0.7103 0.1669 0.3466 0.101 Uiso 0.425(6) 1 calc PR C -2
H4F H 0.7427 0.2063 0.4116 0.101 Uiso 0.425(6) 1 calc PR C -2
C5B C 0.6070(9) -0.0543(8) 0.6906(6) 0.064(3) Uani 0.425(6) 1 d P C -2
H5D H 0.6571 -0.0890 0.7251 0.096 Uiso 0.425(6) 1 calc PR C -2
H5E H 0.5754 -0.1054 0.6788 0.096 Uiso 0.425(6) 1 calc PR C -2
H5F H 0.5469 -0.0172 0.7230 0.096 Uiso 0.425(6) 1 calc PR C -2
C6B C 0.7609(8) -0.0387(9) 0.5629(7) 0.067(3) Uani 0.425(6) 1 d P C -2
H6D H 0.7962 -0.0013 0.5014 0.100 Uiso 0.425(6) 1 calc PR C -2
H6E H 0.7290 -0.1008 0.5678 0.100 Uiso 0.425(6) 1 calc PR C -2
H6F H 0.8165 -0.0577 0.5937 0.100 Uiso 0.425(6) 1 calc PR C -2
C7B C 0.3785(12) 0.1790(11) 0.7064(8) 0.059(4) Uani 0.425(6) 1 d P C -2
H7C H 0.4154 0.1330 0.7489 0.071 Uiso 0.425(6) 1 calc PR C -2
H7D H 0.3077 0.2070 0.7384 0.071 Uiso 0.425(6) 1 calc PR C -2
C8B C 0.4547(19) 0.2669(15) 0.6393(14) 0.049(4) Uani 0.425(6) 1 d P C -2
H8C H 0.4142 0.3132 0.5996 0.059 Uiso 0.425(6) 1 calc PR C -2
H8D H 0.4711 0.3073 0.6706 0.059 Uiso 0.425(6) 1 calc PR C -2
C9B C 0.5777(12) 0.3366(12) 0.4430(11) 0.067(5) Uani 0.425(6) 1 d P C -2
H9C H 0.6153 0.3974 0.3963 0.080 Uiso 0.425(6) 1 calc PR C -2
H9D H 0.4977 0.3558 0.4631 0.080 Uiso 0.425(6) 1 calc PR C -2
C10B C 0.6241(9) 0.3095(11) 0.5174(11) 0.067(5) Uani 0.425(6) 1 d P C -2
H10C H 0.7038 0.2884 0.4989 0.080 Uiso 0.425(6) 1 calc PR C -2
H10D H 0.6172 0.3697 0.5368 0.080 Uiso 0.425(6) 1 calc PR C -2
C11B C 0.714(3) 0.104(3) 0.6255(19) 0.034(5) Uani 0.425(6) 1 d P C -2
H11C H 0.7479 0.0680 0.6726 0.041 Uiso 0.425(6) 1 calc PR C -2
H11D H 0.7729 0.1442 0.5748 0.041 Uiso 0.425(6) 1 calc PR C -2
C12B C 0.6273(8) 0.1746(9) 0.6544(8) 0.056(3) Uani 0.425(6) 1 d P C -2
H12C H 0.6596 0.2269 0.6652 0.067 Uiso 0.425(6) 1 calc PR C -2
H12D H 0.5735 0.1366 0.7099 0.067 Uiso 0.425(6) 1 calc PR C -2
C13 C 0.2550(2) 0.72555(18) 0.15319(15) 0.0187(6) Uani 1 1 d . . .
C14 C 0.3545(2) 0.69241(18) 0.17230(16) 0.0228(6) Uani 1 1 d . . .
H14 H 0.3589 0.6926 0.2260 0.027 Uiso 1 1 calc R . .
C15 C 0.4474(2) 0.65911(19) 0.11667(17) 0.0245(6) Uani 1 1 d . . .
C16 C 0.4452(2) 0.65932(19) 0.03743(17) 0.0268(7) Uani 1 1 d . . .
H16 H 0.5085 0.6362 -0.0008 0.032 Uiso 1 1 calc R . .
C17 C 0.3489(2) 0.6940(2) 0.01466(17) 0.0279(7) Uani 1 1 d . A .
C18 C 0.2560(2) 0.72525(19) 0.07175(16) 0.0240(6) Uani 1 1 d . . .
H18 H 0.1904 0.7473 0.0551 0.029 Uiso 1 1 calc R . .
C19 C 0.5490(2) 0.6234(2) 0.1442(2) 0.0371(8) Uani 1 1 d . . .
C20 C 0.3461(3) 0.7010(3) -0.0734(2) 0.0448(9) Uani 1 1 d . . .
C21 C 0.1631(2) 0.89174(19) 0.19750(15) 0.0195(6) Uani 1 1 d . . .
C22 C 0.2650(2) 0.93895(19) 0.15405(15) 0.0211(6) Uani 1 1 d . . .
H22 H 0.3282 0.8999 0.1313 0.025 Uiso 1 1 calc R . .
C23 C 0.2775(2) 1.0410(2) 0.14283(16) 0.0231(6) Uani 1 1 d . . .
C24 C 0.1889(2) 1.1012(2) 0.17472(16) 0.0245(6) Uani 1 1 d . . .
H24 H 0.1977 1.1706 0.1675 0.029 Uiso 1 1 calc R . .
C25 C 0.0865(2) 1.0569(2) 0.21777(16) 0.0234(6) Uani 1 1 d . . .
C26 C 0.0745(2) 0.95575(19) 0.22677(15) 0.0221(6) Uani 1 1 d . . .
H26 H 0.0025 0.9288 0.2542 0.027 Uiso 1 1 calc R . .
C27 C 0.3900(2) 1.0844(2) 0.09556(19) 0.0339(7) Uani 1 1 d . . .
C28 C -0.0129(2) 1.1169(2) 0.25293(19) 0.0340(7) Uani 1 1 d . . .
C29 C 0.0355(2) 0.75388(19) 0.19727(15) 0.0191(6) Uani 1 1 d . . .
C30 C -0.0157(2) 0.66031(19) 0.23421(15) 0.0206(6) Uani 1 1 d . . .
H30 H 0.0105 0.6067 0.2763 0.025 Uiso 1 1 calc R . .
C31 C -0.1037(2) 0.64197(19) 0.21201(15) 0.0211(6) Uani 1 1 d . . .
C32 C -0.1452(2) 0.7181(2) 0.15219(15) 0.0244(6) Uani 1 1 d . . .
H32 H -0.2052 0.7061 0.1366 0.029 Uiso 1 1 calc R . .
C33 C -0.0968(2) 0.8128(2) 0.11531(16) 0.0248(6) Uani 1 1 d . . .
C34 C -0.0083(2) 0.8293(2) 0.13769(15) 0.0226(6) Uani 1 1 d . . .
H34 H 0.0234 0.8948 0.1111 0.027 Uiso 1 1 calc R . .
C35 C -0.1587(2) 0.5421(2) 0.25621(19) 0.0325(7) Uani 1 1 d . . .
C36 C -0.1392(3) 0.8973(2) 0.04949(19) 0.0383(8) Uani 1 1 d . . .
C37 C 0.1328(2) 0.70656(19) 0.32145(16) 0.0206(6) Uani 1 1 d . . .
C38 C 0.1734(2) 0.6060(2) 0.35155(16) 0.0244(6) Uani 1 1 d . . .
H38 H 0.2131 0.5722 0.3104 0.029 Uiso 1 1 calc R . .
C39 C 0.1584(2) 0.5531(2) 0.43936(17) 0.0269(7) Uani 1 1 d . . .
C40 C 0.0981(2) 0.5984(2) 0.50167(17) 0.0318(7) Uani 1 1 d . . .
H40 H 0.0873 0.5625 0.5617 0.038 Uiso 1 1 calc R . .
C41 C 0.0543(2) 0.6966(2) 0.47445(17) 0.0301(7) Uani 1 1 d . B .
C42 C 0.0728(2) 0.7496(2) 0.38619(16) 0.0253(6) Uani 1 1 d . . .
H42 H 0.0432 0.8180 0.3693 0.030 Uiso 1 1 calc R . .
C43 C 0.2125(3) 0.4504(2) 0.46741(19) 0.0366(8) Uani 1 1 d . . .
C44 C -0.0116(3) 0.7480(3) 0.5398(2) 0.0454(9) Uani 1 1 d . . .
C45 C 0.9091(4) 0.6304(3) 0.9615(3) 0.0850(13) Uani 1 1 d . . .
H45A H 0.9685 0.6737 0.9162 0.127 Uiso 1 1 calc R . .
H45B H 0.9379 0.5840 1.0080 0.127 Uiso 1 1 calc R . .
H45C H 0.8478 0.6739 0.9853 0.127 Uiso 1 1 calc R . .
C46 C 0.8687(4) 0.5699(3) 0.9237(3) 0.0789(13) Uani 1 1 d . . .
H46A H 0.9331 0.5390 0.8879 0.095 Uiso 1 1 calc R . .
H46B H 0.8249 0.5133 0.9713 0.095 Uiso 1 1 calc R . .
C47 C 0.7612(4) 0.5746(3) 0.8363(3) 0.0813(13) Uani 1 1 d . . .
H47A H 0.7164 0.5183 0.8833 0.098 Uiso 1 1 calc R . .
H47B H 0.8235 0.5435 0.7990 0.098 Uiso 1 1 calc R . .
C48 C 0.6924(3) 0.6407(3) 0.7845(2) 0.0730(12) Uani 1 1 d . . .
H48A H 0.6371 0.6793 0.8186 0.110 Uiso 1 1 calc R . .
H48B H 0.6545 0.5986 0.7681 0.110 Uiso 1 1 calc R . .
H48C H 0.7393 0.6887 0.7318 0.110 Uiso 1 1 calc R . .

loop_
_atom_site_aniso_label
_atom_site_aniso_U_11
_atom_site_aniso_U_22
_atom_site_aniso_U_33
_atom_site_aniso_U_23
_atom_site_aniso_U_13
_atom_site_aniso_U_12
Y1 0.03546(18) 0.03220(18) 0.03317(18) -0.01601(14) -0.01018(14) -0.00974(13)
O1 0.0715(17) 0.0366(14) 0.0478(14) -0.0174(12) -0.0096(13) -0.0039(12)
N1 0.0429(18) 0.0260(15) 0.0462(17) -0.0107(13) -0.0052(14) -0.0059(13)
N2 0.0363(16) 0.0443(17) 0.0483(18) -0.0264(15) -0.0043(14) -0.0045(13)
N3 0.0489(17) 0.0409(17) 0.0412(16) -0.0208(14) -0.0233(14) 0.0024(14)
N4 0.0321(16) 0.0501(18) 0.0604(19) -0.0337(16) -0.0177(15) -0.0024(14)
F1 0.0500(13) 0.0683(14) 0.0825(15) 0.0204(12) -0.0376(12) -0.0061(11)
F2 0.0434(13) 0.156(2) 0.0866(16) -0.0819(16) -0.0291(12) 0.0481(14)
F3 0.0433(12) 0.0640(13) 0.0920(15) -0.0294(12) -0.0389(11) -0.0026(10)
F4A 0.033(4) 0.145(8) 0.032(3) -0.044(4) -0.006(3) -0.015(3)
F5A 0.107(7) 0.086(5) 0.056(6) -0.053(4) -0.017(4) 0.001(4)
F6A 0.091(6) 0.091(7) 0.018(3) 0.002(3) -0.017(4) -0.047(4)
F4B 0.100(16) 0.19(3) 0.059(12) -0.060(16) -0.029(9) -0.051(14)
F5B 0.052(9) 0.15(2) 0.036(10) -0.058(14) -0.017(8) 0.037(12)
F6B 0.28(3) 0.088(10) 0.066(12) 0.012(8) -0.111(17) -0.02(2)
F7 0.0403(11) 0.0824(15) 0.0342(11) -0.0094(10) -0.0008(9) -0.0275(10)
F8 0.0326(10) 0.0519(12) 0.0685(13) -0.0028(10) -0.0230(10) -0.0126(9)
F9 0.0472(12) 0.0454(12) 0.0927(15) -0.0347(11) 0.0034(11) -0.0250(9)
F10 0.0479(12) 0.0876(16) 0.0839(15) -0.0576(13) -0.0353(11) 0.0326(11)
F11 0.0631(13) 0.0491(12) 0.0477(12) -0.0193(10) 0.0179(10) -0.0013(10)
F12 0.0564(12) 0.0418(11) 0.0686(13) -0.0373(10) -0.0034(10) -0.0025(9)
F13 0.0629(13) 0.0257(10) 0.0677(13) 0.0012(9) -0.0425(11) -0.0096(9)
F14 0.0635(13) 0.0549(13) 0.0589(13) -0.0156(10) 0.0177(11) -0.0381(10)
F15 0.0794(14) 0.0375(11) 0.0626(12) -0.0002(9) -0.0506(11) -0.0250(10)
F16 0.0585(12) 0.0361(11) 0.0459(11) -0.0023(9) -0.0285(9) 0.0075(9)
F17 0.0646(14) 0.0719(15) 0.1025(17) 0.0435(12) -0.0682(13) -0.0363(12)
F18 0.0964(15) 0.0497(12) 0.0217(10) 0.0037(9) -0.0269(10) -0.0096(11)
F19 0.0405(11) 0.0374(11) 0.0608(12) -0.0101(9) -0.0272(9) -0.0007(8)
F20 0.0594(12) 0.0409(11) 0.0444(11) 0.0182(9) -0.0202(10) -0.0136(9)
F21 0.1116(17) 0.0265(10) 0.0549(12) -0.0122(9) -0.0487(12) 0.0059(10)
F22A 0.057(3) 0.113(4) 0.016(2) -0.003(2) -0.001(2) 0.041(3)
F23A 0.056(3) 0.046(2) 0.0403(19) -0.0217(16) -0.0149(16) 0.0124(17)
F24A 0.068(3) 0.122(7) 0.069(4) -0.077(5) 0.020(2) -0.045(4)
F22B 0.077(12) 0.095(12) 0.114(16) -0.077(12) 0.064(10) -0.047(10)
F23B 0.25(3) 0.113(17) 0.047(7) -0.056(9) -0.076(13) 0.13(2)
F24B 0.068(6) 0.049(7) 0.048(6) -0.035(6) -0.021(5) 0.004(5)
B1 0.0215(17) 0.0223(17) 0.0174(16) -0.0041(13) -0.0074(13) -0.0043(13)
C2A 0.056(5) 0.068(5) 0.032(4) -0.012(4) -0.001(3) 0.004(4)
C3A 0.023(4) 0.074(7) 0.080(6) -0.029(5) -0.011(4) -0.002(4)
C4A 0.067(6) 0.056(5) 0.046(4) -0.006(4) -0.013(5) -0.015(4)
C5A 0.055(5) 0.047(4) 0.035(4) -0.006(3) -0.019(4) -0.004(4)
C6A 0.043(4) 0.040(4) 0.042(4) -0.012(3) -0.007(3) -0.008(3)
C7A 0.061(6) 0.040(5) 0.039(6) 0.001(4) -0.015(5) -0.023(5)
C8A 0.040(5) 0.021(4) 0.062(5) -0.017(4) -0.020(5) -0.005(4)
C9A 0.044(5) 0.057(7) 0.062(7) -0.047(5) -0.003(5) -0.001(5)
C10A 0.055(9) 0.048(8) 0.049(6) -0.027(6) -0.025(5) 0.002(6)
C11A 0.050(12) 0.047(8) 0.053(9) -0.005(6) -0.029(8) -0.018(7)
C12A 0.036(4) 0.039(4) 0.046(4) -0.022(3) -0.020(3) -0.005(3)
C2B 0.041(6) 0.063(6) 0.040(5) -0.011(4) 0.008(5) -0.020(5)
C3B 0.070(8) 0.036(5) 0.048(7) 0.003(5) -0.014(6) -0.002(5)
C4B 0.058(7) 0.062(7) 0.066(8) -0.021(6) -0.001(6) 0.002(5)
C5B 0.073(8) 0.071(7) 0.062(7) -0.027(6) -0.029(6) -0.012(6)
C6B 0.058(7) 0.085(9) 0.075(9) -0.047(7) -0.033(6) 0.027(7)
C7B 0.043(7) 0.081(11) 0.065(9) -0.053(8) 0.002(7) -0.005(7)
C8B 0.046(10) 0.051(12) 0.075(14) -0.055(11) -0.016(7) 0.007(8)
C9B 0.081(11) 0.032(6) 0.070(10) -0.020(6) 0.016(10) -0.035(8)
C10B 0.022(6) 0.065(9) 0.147(13) -0.080(9) -0.022(7) 0.007(6)
C11B 0.029(9) 0.046(12) 0.042(11) -0.023(10) -0.014(7) -0.016(7)
C12B 0.032(6) 0.083(8) 0.081(8) -0.063(7) -0.013(5) -0.006(5)
C13 0.0227(15) 0.0159(14) 0.0184(14) -0.0045(11) -0.0064(12) -0.0060(11)
C14 0.0256(16) 0.0238(15) 0.0212(15) -0.0087(12) -0.0051(13) -0.0080(12)
C15 0.0200(15) 0.0233(16) 0.0315(17) -0.0103(13) -0.0070(13) -0.0031(12)
C16 0.0247(16) 0.0275(16) 0.0269(16) -0.0149(13) 0.0021(13) -0.0051(13)
C17 0.0302(17) 0.0345(17) 0.0219(15) -0.0120(13) -0.0033(13) -0.0129(14)
C18 0.0227(15) 0.0268(16) 0.0251(15) -0.0069(13) -0.0103(13) -0.0055(12)
C19 0.0258(18) 0.047(2) 0.040(2) -0.0199(17) -0.0071(15) 0.0007(15)
C20 0.033(2) 0.073(3) 0.036(2) -0.030(2) -0.0024(18) -0.011(2)
C21 0.0214(15) 0.0268(16) 0.0122(13) -0.0052(12) -0.0080(11) -0.0027(12)
C22 0.0221(15) 0.0267(16) 0.0184(14) -0.0085(12) -0.0101(12) -0.0003(12)
C23 0.0272(16) 0.0243(16) 0.0208(15) -0.0044(12) -0.0121(12) -0.0059(13)
C24 0.0322(17) 0.0228(15) 0.0242(15) -0.0078(13) -0.0144(13) -0.0042(13)
C25 0.0305(17) 0.0266(16) 0.0166(14) -0.0081(12) -0.0105(13) -0.0013(13)
C26 0.0246(15) 0.0274(16) 0.0156(14) -0.0046(12) -0.0086(12) -0.0051(13)
C27 0.0359(19) 0.0292(18) 0.0373(19) -0.0094(15) -0.0106(16) -0.0073(15)
C28 0.0396(19) 0.0328(19) 0.0329(18) -0.0162(15) -0.0094(16) -0.0012(15)
C29 0.0203(15) 0.0235(15) 0.0131(13) -0.0060(12) -0.0041(11) -0.0016(12)
C30 0.0205(15) 0.0241(15) 0.0169(14) -0.0057(12) -0.0064(12) -0.0009(12)
C31 0.0224(15) 0.0234(15) 0.0185(14) -0.0068(12) -0.0055(12) -0.0054(12)
C32 0.0220(15) 0.0348(17) 0.0183(15) -0.0085(13) -0.0058(12) -0.0074(13)
C33 0.0228(15) 0.0315(17) 0.0161(14) -0.0006(12) -0.0064(12) -0.0059(13)
C34 0.0243(15) 0.0260(16) 0.0153(14) -0.0030(12) -0.0041(12) -0.0085(12)
C35 0.0371(19) 0.0312(18) 0.0338(18) -0.0075(15) -0.0168(16) -0.0078(15)
C36 0.042(2) 0.040(2) 0.0316(19) 0.0058(15) -0.0211(16) -0.0158(16)
C37 0.0191(14) 0.0257(16) 0.0201(15) -0.0061(12) -0.0087(12) -0.0062(12)
C38 0.0268(16) 0.0277(16) 0.0208(15) -0.0070(13) -0.0076(13) -0.0079(13)
C39 0.0299(16) 0.0232(16) 0.0280(17) 0.0004(13) -0.0153(14) -0.0085(13)
C40 0.0352(18) 0.044(2) 0.0163(15) -0.0008(14) -0.0117(14) -0.0152(15)
C41 0.0332(17) 0.0390(19) 0.0211(16) -0.0099(14) -0.0105(13) -0.0044(14)
C42 0.0250(16) 0.0303(16) 0.0213(15) -0.0056(13) -0.0096(13) -0.0043(13)
C43 0.047(2) 0.0329(19) 0.0315(18) -0.0028(15) -0.0176(16) -0.0125(16)
C44 0.052(3) 0.057(3) 0.025(2) -0.0147(19) -0.0052(19) -0.009(2)
C45 0.117(4) 0.073(3) 0.070(3) -0.018(2) -0.042(3) 0.001(3)
C46 0.121(4) 0.048(3) 0.063(3) -0.019(2) -0.033(3) 0.023(3)
C47 0.121(4) 0.043(3) 0.088(3) -0.026(2) -0.034(3) -0.011(3)
C48 0.060(3) 0.095(3) 0.080(3) -0.058(3) -0.004(2) -0.014(2)

loop_
_atom_type_symbol
_atom_type_description
_atom_type_scat_dispersion_real
_atom_type_scat_dispersion_imag
_atom_type_scat_source
C C 0.0033 0.0016 'International Tables Vol C Tables 4.2.6.8 and 6.1.1.4'
H H 0.0000 0.0000 'International Tables Vol C Tables 4.2.6.8 and 6.1.1.4'
B B 0.0013 0.0007 'International Tables Vol C Tables 4.2.6.8 and 6.1.1.4'
F F 0.0171 0.0103 'International Tables Vol C Tables 4.2.6.8 and 6.1.1.4'
N N 0.0061 0.0033 'International Tables Vol C Tables 4.2.6.8 and 6.1.1.4'
O O 0.0106 0.0060 'International Tables Vol C Tables 4.2.6.8 and 6.1.1.4'
Y Y -2.7962 3.5667 'International Tables Vol C Tables 4.2.6.8 and 6.1.1.4'

loop_
_geom_angle_atom_site_label_1
_geom_angle_atom_site_label_2
_geom_angle_atom_site_label_3
_geom_angle
_geom_angle_site_symmetry_1
_geom_angle_site_symmetry_3
N2 Y1 N1 116.48(8) . .
N2 Y1 N3 104.80(9) . .
N1 Y1 N3 106.56(9) . .
N2 Y1 C1C 29.9(4) . .
N1 Y1 C1C 96.7(5) . .
N3 Y1 C1C 134.1(4) . .
N2 Y1 N4 70.58(8) . .
N1 Y1 N4 70.40(9) . .
N3 Y1 N4 70.29(8) . .
C1C Y1 N4 81.7(5) . .
N2 Y1 C1A 95.1(3) . .
N1 Y1 C1A 31.4(3) . .
N3 Y1 C1A 137.0(3) . .
C1C Y1 C1A 69.0(5) . .
N4 Y1 C1A 81.6(3) . .
N2 Y1 Y1 111.37(6) . 2_656
N1 Y1 Y1 110.79(6) . 2_656
N3 Y1 Y1 106.01(6) . 2_656
C1C Y1 Y1 101.5(5) . 2_656
N4 Y1 Y1 176.26(6) . 2_656
C1A Y1 Y1 101.3(3) . 2_656
N2 Y1 H1 75.9 . .
N1 Y1 H1 141.8 . .
N3 Y1 H1 104.3 . .
C1C Y1 H1 77.0 . .
N4 Y1 H1 142.8 . .
C1A Y1 H1 117.5 . .
Y1 Y1 H1 37.7 2_656 .
N2 Y1 H2 139.5 . .
N1 Y1 H2 101.6 . .
N3 Y1 H2 75.2 . .
C1C Y1 H2 138.1 . .
N4 Y1 H2 140.0 . .
C1A Y1 H2 112.4 . .
Y1 Y1 H2 36.6 2_656 .
H1 Y1 H2 65.3 . .
N2 Y1 H3 99.0 . .
N1 Y1 H3 92.6 . .
N3 Y1 H3 138.0 . .
C1C Y1 H3 77.6 . .
N4 Y1 H3 151.4 . .
C1A Y1 H3 72.8 . .
Y1 Y1 H3 32.2 2_656 .
H1 Y1 H3 49.2 . .
H2 Y1 H3 64.3 . .
C46 O1 C47 115.2(3) . .
C1A N1 C4B 154.5(8) . .
C1A N1 C7A 116.9(7) . .
C4B N1 C7A 84.3(5) . .
C4B N1 C3B 115.2(6) . .
C7A N1 C3B 117.0(6) . .
C4B N1 C1B 141.4(8) . .
C7A N1 C1B 109.3(8) . .
C1A N1 C2A 115.1(6) . .
C7A N1 C2A 106.1(5) . .
C3B N1 C2A 74.2(5) . .
C1B N1 C2A 100.5(7) . .
C1A N1 C9B 91.1(8) . .
C4B N1 C9B 111.4(7) . .
C3B N1 C9B 105.2(8) . .
C1B N1 C9B 88.5(9) . .
C2A N1 C9B 128.8(6) . .
C1A N1 Y1 78.4(5) . .
C4B N1 Y1 105.5(5) . .
C7A N1 Y1 117.4(4) . .
C3B N1 Y1 113.5(4) . .
C1B N1 Y1 99.9(9) . .
C2A N1 Y1 121.6(3) . .
C9B N1 Y1 105.7(6) . .
C4A N2 C1D 138.9(10) . .
C4A N2 C3A 112.2(4) . .
C1C N2 C9A 92.7(11) . .
C4A N2 C9A 113.4(5) . .
C1D N2 C9A 84.3(9) . .
C3A N2 C9A 105.4(5) . .
C1C N2 C7B 124.2(11) . .
C4A N2 C7B 81.6(6) . .
C1D N2 C7B 111.4(11) . .
C3A N2 C7B 123.7(7) . .
C1C N2 C2B 116.1(10) . .
C1D N2 C2B 104.3(10) . .
C9A N2 C2B 127.0(5) . .
C7B N2 C2B 102.1(6) . .
C4A N2 Y1 106.5(4) . .
C1D N2 Y1 102.0(12) . .
C3A N2 Y1 111.3(3) . .
C9A N2 Y1 108.2(4) . .
C7B N2 Y1 116.3(5) . .
C2B N2 Y1 120.3(4) . .
C11A N3 C6B 124.0(12) . .
C11A N3 C5A 111.2(11) . .
C6B N3 C11B 115.1(13) . .
C5A N3 C11B 119.1(14) . .
C11A N3 C6A 107.4(9) . .
C5A N3 C6A 106.0(4) . .
C11B N3 C6A 93.7(10) . .
C11A N3 C5B 92.1(9) . .
C6B N3 C5B 102.9(6) . .
C11B N3 C5B 105.3(11) . .
C11A N3 Y1 112.4(12) . .
C6B N3 Y1 117.6(4) . .
C5A N3 Y1 118.5(3) . .
C11B N3 Y1 113.5(14) . .
C6A N3 Y1 100.0(3) . .
C5B N3 Y1 99.4(4) . .
C10B N4 C10A 126.8(9) . .
C10A N4 C12A 113.4(6) . .
C10B N4 C8B 112.4(9) . .
C12A N4 C8B 132.2(7) . .
C10A N4 C8A 110.7(6) . .
C12A N4 C8A 105.6(4) . .
C8B N4 C8A 90.8(8) . .
C10B N4 C12B 112.1(6) . .
C10A N4 C12B 80.2(5) . .
C8B N4 C12B 102.3(7) . .
C8A N4 C12B 136.3(5) . .
C10B N4 Y1 113.0(6) . .
C10A N4 Y1 110.7(8) . .
C12A N4 Y1 109.7(3) . .
C8B N4 Y1 107.9(8) . .
C8A N4 Y1 106.5(3) . .
C12B N4 Y1 108.6(4) . .
C13 B1 C29 108.1(2) . .
C13 B1 C21 108.6(2) . .
C29 B1 C21 111.2(2) . .
C13 B1 C37 111.8(2) . .
C29 B1 C37 108.2(2) . .
C21 B1 C37 108.9(2) . .
N1 C1A Y1 70.2(5) . .
N1 C1A H1A 116.6 . .
Y1 C1A H1A 116.6 . .
N1 C1A H1B 116.6 . .
Y1 C1A H1B 116.6 . .
H1A C1A H1B 113.6 . .
N1 C1B H1C 109.5 . .
N1 C1B H1D 109.5 . .
N1 C1B H1E 109.5 . .
N1 C2A H2A 109.5 . .
N1 C2A H2B 109.5 . .
N1 C2A H2C 109.5 . .
N2 C3A H3A 109.5 . .
N2 C3A H3B 109.5 . .
N2 C3A H3C 109.5 . .
N2 C4A H4A 109.5 . .
N2 C4A H4B 109.5 . .
N2 C4A H4C 109.5 . .
N3 C5A H5A 109.5 . .
N3 C5A H5B 109.5 . .
N3 C5A H5C 109.5 . .
N3 C6A H6A 109.5 . .
N3 C6A H6B 109.5 . .
N3 C6A H6C 109.5 . .
N1 C7A C8A 110.3(7) . .
N1 C7A H7A 109.6 . .
C8A C7A H7A 109.6 . .
N1 C7A H7B 109.6 . .
C8A C7A H7B 109.6 . .
H7A C7A H7B 108.1 . .
C7A C8A N4 116.0(7) . .
C7A C8A H8A 108.3 . .
N4 C8A H8A 108.3 . .
C7A C8A H8B 108.3 . .
N4 C8A H8B 108.3 . .
H8A C8A H8B 107.4 . .
C10A C9A N2 113.0(9) . .
C10A C9A H9A 109.0 . .
N2 C9A H9A 109.0 . .
C10A C9A H9B 109.0 . .
N2 C9A H9B 109.0 . .
H9A C9A H9B 107.8 . .
N4 C10A C9A 113.4(11) . .
N4 C10A H10A 108.9 . .
C9A C10A H10A 108.9 . .
N4 C10A H10B 108.9 . .
C9A C10A H10B 108.9 . .
H10A C10A H10B 107.7 . .
N3 C11A C12A 115.1(17) . .
N3 C11A H11A 108.5 . .
C12A C11A H11A 108.5 . .
N3 C11A H11B 108.5 . .
C12A C11A H11B 108.5 . .
H11A C11A H11B 107.5 . .
N4 C12A C11A 108.4(10) . .
N4 C12A H12A 110.0 . .
C11A C12A H12A 110.0 . .
N4 C12A H12B 110.0 . .
C11A C12A H12B 110.0 . .
H12A C12A H12B 108.4 . .
N2 C1C Y1 71.9(9) . .
N2 C1C H1F 116.4 . .
Y1 C1C H1F 116.4 . .
N2 C1C H1G 116.4 . .
Y1 C1C H1G 116.4 . .
H1F C1C H1G 113.4 . .
N2 C1D H1H 109.5 . .
N2 C1D H1I 109.5 . .
H1H C1D H1I 109.5 . .
N2 C1D H1J 109.5 . .
H1H C1D H1J 109.5 . .
H1I C1D H1J 109.5 . .
N2 C2B H2D 109.5 . .
N2 C2B H2E 109.5 . .
H2D C2B H2E 109.5 . .
N2 C2B H2F 109.5 . .
H2D C2B H2F 109.5 . .
H2E C2B H2F 109.5 . .
N1 C3B H3D 109.5 . .
N1 C3B H3E 109.5 . .
H3D C3B H3E 109.5 . .
N1 C3B H3F 109.5 . .
H3D C3B H3F 109.5 . .
H3E C3B H3F 109.5 . .
N1 C4B H4D 109.5 . .
N1 C4B H4E 109.5 . .
H4D C4B H4E 109.5 . .
N1 C4B H4F 109.5 . .
H4D C4B H4F 109.5 . .
H4E C4B H4F 109.5 . .
N3 C5B H5D 109.5 . .
N3 C5B H5E 109.5 . .
H5D C5B H5E 109.5 . .
N3 C5B H5F 109.5 . .
H5D C5B H5F 109.5 . .
H5E C5B H5F 109.5 . .
N3 C6B H6D 109.5 . .
N3 C6B H6E 109.5 . .
H6D C6B H6E 109.5 . .
N3 C6B H6F 109.5 . .
H6D C6B H6F 109.5 . .
H6E C6B H6F 109.5 . .
N2 C7B C8B 105.0(11) . .
N2 C7B H7C 110.7 . .
C8B C7B H7C 110.7 . .
N2 C7B H7D 110.7 . .
C8B C7B H7D 110.7 . .
H7C C7B H7D 108.8 . .
N4 C8B C7B 113.8(13) . .
N4 C8B H8C 108.8 . .
C7B C8B H8C 108.8 . .
N4 C8B H8D 108.8 . .
C7B C8B H8D 108.8 . .
H8C C8B H8D 107.7 . .
C10B C9B N1 113.4(12) . .
C10B C9B H9C 108.9 . .
N1 C9B H9C 108.9 . .
C10B C9B H9D 108.9 . .
N1 C9B H9D 108.9 . .
H9C C9B H9D 107.7 . .
N4 C10B C9B 108.4(9) . .
N4 C10B H10C 110.0 . .
C9B C10B H10C 110.0 . .
N4 C10B H10D 110.0 . .
C9B C10B H10D 110.0 . .
H10C C10B H10D 108.4 . .
C12B C11B N3 114(2) . .
C12B C11B H11C 108.8 . .
N3 C11B H11C 108.8 . .
C12B C11B H11D 108.8 . .
N3 C11B H11D 108.8 . .
H11C C11B H11D 107.7 . .
C11B C12B N4 111.2(14) . .
C11B C12B H12C 109.4 . .
N4 C12B H12C 109.4 . .
C11B C12B H12D 109.4 . .
N4 C12B H12D 109.4 . .
H12C C12B H12D 108.0 . .
C14 C13 C18 115.0(2) . .
C14 C13 B1 123.0(2) . .
C18 C13 B1 121.8(2) . .
C15 C14 C13 123.1(2) . .
C15 C14 H14 118.4 . .
C13 C14 H14 118.4 . .
C16 C15 C14 120.3(2) . .
C16 C15 C19 120.9(2) . .
C14 C15 C19 118.8(2) . .
C15 C16 C17 118.6(2) . .
C15 C16 H16 120.7 . .
C17 C16 H16 120.7 . .
C16 C17 C18 120.4(2) . .
C16 C17 C20 119.9(3) . .
C18 C17 C20 119.7(3) . .
C17 C18 C13 122.5(2) . .
C17 C18 H18 118.7 . .
C13 C18 H18 118.7 . .
F2 C19 F1 107.1(3) . .
F2 C19 F3 106.0(2) . .
F1 C19 F3 103.7(2) . .
F2 C19 C15 114.7(2) . .
F1 C19 C15 112.5(2) . .
F3 C19 C15 112.0(2) . .
F5B C20 F6A 86(2) . .
F5B C20 F4B 107(2) . .
F6A C20 F4B 124(3) . .
F5B C20 F4A 116.8(17) . .
F6A C20 F4A 108.0(10) . .
F6A C20 F5A 107.3(8) . .
F4B C20 F5A 91(2) . .
F4A C20 F5A 105.0(10) . .
F5B C20 F6B 102.9(17) . .
F4B C20 F6B 106(2) . .
F4A C20 F6B 89(3) . .
F5A C20 F6B 122.4(18) . .
F5B C20 C17 116.0(11) . .
F6A C20 C17 112.1(5) . .
F4B C20 C17 110.0(15) . .
F4A C20 C17 114.1(6) . .
F5A C20 C17 109.8(6) . .
F6B C20 C17 114.5(12) . .
C26 C21 C22 114.7(2) . .
C26 C21 B1 121.5(2) . .
C22 C21 B1 123.8(2) . .
C23 C22 C21 122.6(2) . .
C23 C22 H22 118.7 . .
C21 C22 H22 118.7 . .
C24 C23 C22 121.3(2) . .
C24 C23 C27 120.2(2) . .
C22 C23 C27 118.5(2) . .
C23 C24 C25 117.6(2) . .
C23 C24 H24 121.2 . .
C25 C24 H24 121.2 . .
C24 C25 C26 120.6(2) . .
C24 C25 C28 120.8(2) . .
C26 C25 C28 118.6(2) . .
C25 C26 C21 123.2(2) . .
C25 C26 H26 118.4 . .
C21 C26 H26 118.4 . .
F7 C27 F9 107.4(2) . .
F7 C27 F8 104.4(2) . .
F9 C27 F8 105.3(2) . .
F7 C27 C23 113.8(2) . .
F9 C27 C23 112.8(2) . .
F8 C27 C23 112.4(2) . .
F12 C28 F10 106.3(2) . .
F12 C28 F11 105.1(2) . .
F10 C28 F11 104.4(2) . .
F12 C28 C25 114.7(2) . .
F10 C28 C25 113.2(2) . .
F11 C28 C25 112.3(2) . .
C34 C29 C30 115.6(2) . .
C34 C29 B1 122.7(2) . .
C30 C29 B1 121.5(2) . .
C29 C30 C31 122.7(2) . .
C29 C30 H30 118.7 . .
C31 C30 H30 118.7 . .
C32 C31 C30 120.5(2) . .
C32 C31 C35 118.9(2) . .
C30 C31 C35 120.6(2) . .
C31 C32 C33 118.1(2) . .
C31 C32 H32 121.0 . .
C33 C32 H32 121.0 . .
C32 C33 C34 120.6(2) . .
C32 C33 C36 119.6(2) . .
C34 C33 C36 119.8(2) . .
C29 C34 C33 122.5(2) . .
C29 C34 H34 118.7 . .
C33 C34 H34 118.7 . .
F13 C35 F15 106.0(2) . .
F13 C35 F14 104.7(2) . .
F15 C35 F14 105.7(2) . .
F13 C35 C31 114.0(2) . .
F15 C35 C31 113.6(2) . .
F14 C35 C31 112.0(2) . .
F17 C36 F16 106.6(3) . .
F17 C36 F18 106.8(2) . .
F16 C36 F18 105.2(2) . .
F17 C36 C33 112.9(2) . .
F16 C36 C33 112.9(2) . .
F18 C36 C33 111.8(3) . .
C38 C37 C42 115.0(2) . .
C38 C37 B1 123.4(2) . .
C42 C37 B1 121.5(2) . .
C39 C38 C37 122.8(2) . .
C39 C38 H38 118.6 . .
C37 C38 H38 118.6 . .
C40 C39 C38 120.5(3) . .
C40 C39 C43 118.7(2) . .
C38 C39 C43 120.7(3) . .
C41 C40 C39 118.3(2) . .
C41 C40 H40 120.8 . .
C39 C40 H40 120.8 . .
C40 C41 C42 120.5(3) . .
C40 C41 C44 119.9(3) . .
C42 C41 C44 119.5(3) . .
C41 C42 C37 122.8(3) . .
C41 C42 H42 118.6 . .
C37 C42 H42 118.6 . .
F21 C43 F20 106.3(2) . .
F21 C43 F19 105.5(2) . .
F20 C43 F19 105.0(2) . .
F21 C43 C39 113.8(2) . .
F20 C43 C39 113.2(3) . .
F19 C43 C39 112.4(2) . .
F23B C44 F22B 116.0(12) . .
F22B C44 F24A 116.2(8) . .
F23B C44 F22A 131.4(9) . .
F24A C44 F22A 111.6(5) . .
F22B C44 F23A 83.0(13) . .
F24A C44 F23A 102.9(5) . .
F22A C44 F23A 103.1(4) . .
F23B C44 F24B 103.3(13) . .
F22B C44 F24B 90.7(10) . .
F22A C44 F24B 75.2(6) . .
F23B C44 C41 114.8(6) . .
F22B C44 C41 122.2(9) . .
F24A C44 C41 114.3(3) . .
F22A C44 C41 112.7(4) . .
F23A C44 C41 111.1(3) . .
F24B C44 C41 102.9(4) . .
C46 C45 H45A 109.5 . .
C46 C45 H45B 109.5 . .
H45A C45 H45B 109.5 . .
C46 C45 H45C 109.5 . .
H45A C45 H45C 109.5 . .
H45B C45 H45C 109.5 . .
O1 C46 C45 112.5(3) . .
O1 C46 H46A 109.1 . .
C45 C46 H46A 109.1 . .
O1 C46 H46B 109.1 . .
C45 C46 H46B 109.1 . .
H46A C46 H46B 107.8 . .
O1 C47 C48 112.1(3) . .
O1 C47 H47A 109.2 . .
C48 C47 H47A 109.2 . .
O1 C47 H47B 109.2 . .
C48 C47 H47B 109.2 . .
H47A C47 H47B 107.9 . .
C47 C48 H48A 109.5 . .
C47 C48 H48B 109.5 . .
H48A C48 H48B 109.5 . .
C47 C48 H48C 109.5 . .
H48A C48 H48C 109.5 . .
H48B C48 H48C 109.5 . .

loop_
_geom_bond_atom_site_label_1
_geom_bond_atom_site_label_2
_geom_bond_distance
_geom_bond_site_symmetry_2
Y1 N2 2.492(2) .
Y1 N1 2.500(2) .
Y1 N3 2.519(2) .
Y1 C1C 2.565(19) .
Y1 N4 2.579(2) .
Y1 C1A 2.602(13) .
Y1 Y1 3.3434(6) 2_656
Y1 H1 2.1006 .
Y1 H2 2.1822 .
Y1 H3 2.0066 .
O1 C46 1.382(4) .
O1 C47 1.395(4) .
N1 C1A 1.386(14) .
N1 C4B 1.403(9) .
N1 C7A 1.444(11) .
N1 C3B 1.447(10) .
N1 C1B 1.536(18) .
N1 C2A 1.544(6) .
N1 C9B 1.548(16) .
N2 C1C 1.305(19) .
N2 C4A 1.390(7) .
N2 C1D 1.49(3) .
N2 C3A 1.489(7) .
N2 C9A 1.511(10) .
N2 C7B 1.532(13) .
N2 C2B 1.571(9) .
N3 C11A 1.41(2) .
N3 C6B 1.428(8) .
N3 C5A 1.429(6) .
N3 C11B 1.52(3) .
N3 C6A 1.568(6) .
N3 C5B 1.605(9) .
N4 C10B 1.387(15) .
N4 C10A 1.412(18) .
N4 C12A 1.491(6) .
N4 C8B 1.54(2) .
N4 C8A 1.549(9) .
N4 C12B 1.572(11) .
F1 C19 1.330(3) .
F2 C19 1.305(3) .
F3 C19 1.338(3) .
F4A C20 1.316(14) .
F5A C20 1.364(13) .
F6A C20 1.290(10) .
F4B C20 1.31(3) .
F5B C20 1.28(3) .
F6B C20 1.38(3) .
F7 C27 1.325(3) .
F8 C27 1.347(3) .
F9 C27 1.328(3) .
F10 C28 1.336(3) .
F11 C28 1.348(3) .
F12 C28 1.324(3) .
F13 C35 1.330(3) .
F14 C35 1.347(3) .
F15 C35 1.332(3) .
F16 C36 1.333(3) .
F17 C36 1.325(3) .
F18 C36 1.336(3) .
F19 C43 1.347(3) .
F20 C43 1.342(3) .
F21 C43 1.333(3) .
F22A C44 1.314(7) .
F23A C44 1.388(6) .
F24A C44 1.311(5) .
F22B C44 1.222(18) .
F23B C44 1.194(14) .
F24B C44 1.478(11) .
B1 C13 1.639(4) .
B1 C29 1.642(4) .
B1 C21 1.646(4) .
B1 C37 1.660(4) .
C1A H1A 0.9900 .
C1A H1B 0.9900 .
C1B H1C 0.9800 .
C1B H1D 0.9800 .
C1B H1E 0.9800 .
C2A H2A 0.9800 .
C2A H2B 0.9800 .
C2A H2C 0.9800 .
C3A H3A 0.9800 .
C3A H3B 0.9800 .
C3A H3C 0.9800 .
C4A H4A 0.9800 .
C4A H4B 0.9800 .
C4A H4C 0.9800 .
C5A H5A 0.9800 .
C5A H5B 0.9800 .
C5A H5C 0.9800 .
C6A H6A 0.9800 .
C6A H6B 0.9800 .
C6A H6C 0.9800 .
C7A C8A 1.493(14) .
C7A H7A 0.9900 .
C7A H7B 0.9900 .
C8A H8A 0.9900 .
C8A H8B 0.9900 .
C9A C10A 1.470(19) .
C9A H9A 0.9900 .
C9A H9B 0.9900 .
C10A H10A 0.9900 .
C10A H10B 0.9900 .
C11A C12A 1.56(3) .
C11A H11A 0.9900 .
C11A H11B 0.9900 .
C12A H12A 0.9900 .
C12A H12B 0.9900 .
C1C H1F 0.9900 .
C1C H1G 0.9900 .
C1D H1H 0.9800 .
C1D H1I 0.9800 .
C1D H1J 0.9800 .
C2B H2D 0.9800 .
C2B H2E 0.9800 .
C2B H2F 0.9800 .
C3B H3D 0.9800 .
C3B H3E 0.9800 .
C3B H3F 0.9800 .
C4B H4D 0.9800 .
C4B H4E 0.9800 .
C4B H4F 0.9800 .
C5B H5D 0.9800 .
C5B H5E 0.9800 .
C5B H5F 0.9800 .
C6B H6D 0.9800 .
C6B H6E 0.9800 .
C6B H6F 0.9800 .
C7B C8B 1.55(3) .
C7B H7C 0.9900 .
C7B H7D 0.9900 .
C8B H8C 0.9900 .
C8B H8D 0.9900 .
C9B C10B 1.50(2) .
C9B H9C 0.9900 .
C9B H9D 0.9900 .
C10B H10C 0.9900 .
C10B H10D 0.9900 .
C11B C12B 1.44(4) .
C11B H11C 0.9900 .
C11B H11D 0.9900 .
C12B H12C 0.9900 .
C12B H12D 0.9900 .
C13 C14 1.393(3) .
C13 C18 1.404(3) .
C14 C15 1.385(3) .
C14 H14 0.9500 .
C15 C16 1.377(3) .
C15 C19 1.489(4) .
C16 C17 1.385(4) .
C16 H16 0.9500 .
C17 C18 1.387(3) .
C17 C20 1.502(4) .
C18 H18 0.9500 .
C21 C26 1.397(3) .
C21 C22 1.399(3) .
C22 C23 1.393(3) .
C22 H22 0.9500 .
C23 C24 1.378(3) .
C23 C27 1.495(4) .
C24 C25 1.387(3) .
C24 H24 0.9500 .
C25 C26 1.389(3) .
C25 C28 1.480(4) .
C26 H26 0.9500 .
C29 C34 1.386(3) .
C29 C30 1.390(3) .
C30 C31 1.392(3) .
C30 H30 0.9500 .
C31 C32 1.377(3) .
C31 C35 1.486(3) .
C32 C33 1.387(3) .
C32 H32 0.9500 .
C33 C34 1.389(3) .
C33 C36 1.499(4) .
C34 H34 0.9500 .
C37 C38 1.394(3) .
C37 C42 1.395(3) .
C38 C39 1.392(3) .
C38 H38 0.9500 .
C39 C40 1.383(4) .
C39 C43 1.481(4) .
C40 C41 1.376(4) .
C40 H40 0.9500 .
C41 C42 1.393(3) .
C41 C44 1.496(4) .
C42 H42 0.9500 .
C45 C46 1.468(5) .
C45 H45A 0.9800 .
C45 H45B 0.9800 .
C45 H45C 0.9800 .
C46 H46A 0.9900 .
C46 H46B 0.9900 .
C47 C48 1.458(5) .
C47 H47A 0.9900 .
C47 H47B 0.9900 .
C48 H48A 0.9800 .
C48 H48B 0.9800 .
C48 H48C 0.9800 .

loop_
_geom_torsion_atom_site_label_1
_geom_torsion_atom_site_label_2
_geom_torsion_atom_site_label_3
_geom_torsion_atom_site_label_4
_geom_torsion
_geom_torsion_site_symmetry_1
N2 Y1 N1 C1A -51.3(6) .
N3 Y1 N1 C1A -167.8(6) .
C1C Y1 N1 C1A -27.8(7) .
N4 Y1 N1 C1A -106.5(6) .
Y1 Y1 N1 C1A 77.3(6) 2_656
N2 Y1 N1 C4B 154.6(5) .
N3 Y1 N1 C4B 38.1(5) .
C1C Y1 N1 C4B 178.2(7) .
N4 Y1 N1 C4B 99.5(5) .
C1A Y1 N1 C4B -154.0(8) .
Y1 Y1 N1 C4B -76.7(5) 2_656
N2 Y1 N1 C7A 63.1(5) .
N3 Y1 N1 C7A -53.4(5) .
C1C Y1 N1 C7A 86.6(6) .
N4 Y1 N1 C7A 7.9(5) .
C1A Y1 N1 C7A 114.4(7) .
Y1 Y1 N1 C7A -168.3(5) 2_656
N2 Y1 N1 C3B -78.4(5) .
N3 Y1 N1 C3B 165.1(5) .
C1C Y1 N1 C3B -54.8(7) .
N4 Y1 N1 C3B -133.5(5) .
C1A Y1 N1 C3B -27.0(8) .
Y1 Y1 N1 C3B 50.3(5) 2_656
N2 Y1 N1 C1B -54.8(7) .
N3 Y1 N1 C1B -171.3(7) .
C1C Y1 N1 C1B -31.2(8) .
N4 Y1 N1 C1B -109.9(7) .
C1A Y1 N1 C1B -3.5(11) .
Y1 Y1 N1 C1B 73.8(7) 2_656
N2 Y1 N1 C2A -163.7(4) .
N3 Y1 N1 C2A 79.8(4) .
C1C Y1 N1 C2A -140.2(6) .
N4 Y1 N1 C2A 141.1(4) .
C1A Y1 N1 C2A -112.4(7) .
Y1 Y1 N1 C2A -35.1(4) 2_656
N2 Y1 N1 C9B 36.5(7) .
N3 Y1 N1 C9B -80.0(7) .
C1C Y1 N1 C9B 60.0(8) .
N4 Y1 N1 C9B -18.7(7) .
C1A Y1 N1 C9B 87.8(9) .
Y1 Y1 N1 C9B 165.1(7) 2_656
N1 Y1 N2 C1C 52.8(10) .
N3 Y1 N2 C1C 170.3(10) .
N4 Y1 N2 C1C 107.9(10) .
C1A Y1 N2 C1C 28.7(10) .
Y1 Y1 N2 C1C -75.5(10) 2_656
N1 Y1 N2 C4A -158.3(4) .
N3 Y1 N2 C4A -40.9(4) .
C1C Y1 N2 C4A 148.8(11) .
N4 Y1 N2 C4A -103.3(4) .
C1A Y1 N2 C4A 177.6(5) .
Y1 Y1 N2 C4A 73.3(4) 2_656
N1 Y1 N2 C1D 51.7(9) .
N3 Y1 N2 C1D 169.2(9) .
C1C Y1 N2 C1D -1.1(17) .
N4 Y1 N2 C1D 106.8(9) .
C1A Y1 N2 C1D 27.6(10) .
Y1 Y1 N2 C1D -76.6(9) 2_656
N1 Y1 N2 C3A 79.2(4) .
N3 Y1 N2 C3A -163.4(4) .
C1C Y1 N2 C3A 26.3(11) .
N4 Y1 N2 C3A 134.2(4) .
C1A Y1 N2 C3A 55.0(5) .
Y1 Y1 N2 C3A -49.2(4) 2_656
N1 Y1 N2 C9A -36.1(4) .
N3 Y1 N2 C9A 81.3(4) .
C1C Y1 N2 C9A -89.0(11) .
N4 Y1 N2 C9A 18.9(4) .
C1A Y1 N2 C9A -60.2(5) .
Y1 Y1 N2 C9A -164.5(4) 2_656
N1 Y1 N2 C7B -69.7(6) .
N3 Y1 N2 C7B 47.8(6) .
C1C Y1 N2 C7B -122.5(12) .
N4 Y1 N2 C7B -14.6(6) .
C1A Y1 N2 C7B -93.8(7) .
Y1 Y1 N2 C7B 162.0(6) 2_656
N1 Y1 N2 C2B 166.3(5) .
N3 Y1 N2 C2B -76.2(5) .
C1C Y1 N2 C2B 113.5(11) .
N4 Y1 N2 C2B -138.6(5) .
C1A Y1 N2 C2B 142.2(6) .
Y1 Y1 N2 C2B 38.0(5) 2_656
N2 Y1 N3 C11A -53.0(9) .
N1 Y1 N3 C11A 71.0(9) .
C1C Y1 N3 C11A -46.3(11) .
N4 Y1 N3 C11A 9.6(9) .
C1A Y1 N3 C11A 61.8(10) .
Y1 Y1 N3 C11A -170.9(9) 2_656
N2 Y1 N3 C6B 153.3(6) .
N1 Y1 N3 C6B -82.7(6) .
C1C Y1 N3 C6B 160.0(9) .
N4 Y1 N3 C6B -144.1(6) .
C1A Y1 N3 C6B -92.0(7) .
Y1 Y1 N3 C6B 35.4(6) 2_656
N2 Y1 N3 C5A 78.9(4) .
N1 Y1 N3 C5A -157.1(4) .
C1C Y1 N3 C5A 85.6(8) .
N4 Y1 N3 C5A 141.5(4) .
C1A Y1 N3 C5A -166.3(6) .
Y1 Y1 N3 C5A -39.0(4) 2_656
N2 Y1 N3 C11B -68.1(11) .
N1 Y1 N3 C11B 55.9(11) .
C1C Y1 N3 C11B -61.4(13) .
N4 Y1 N3 C11B -5.5(11) .
C1A Y1 N3 C11B 46.6(11) .
Y1 Y1 N3 C11B 174.0(11) 2_656
N2 Y1 N3 C6A -166.6(3) .
N1 Y1 N3 C6A -42.6(3) .
C1C Y1 N3 C6A -159.9(7) .
N4 Y1 N3 C6A -104.0(3) .
C1A Y1 N3 C6A -51.9(5) .
Y1 Y1 N3 C6A 75.5(3) 2_656
N2 Y1 N3 C5B 43.2(4) .
N1 Y1 N3 C5B 167.3(4) .
C1C Y1 N3 C5B 49.9(8) .
N4 Y1 N3 C5B 105.8(4) .
C1A Y1 N3 C5B 158.0(6) .
Y1 Y1 N3 C5B -74.7(4) 2_656
N2 Y1 N4 C10B -140.5(5) .
N1 Y1 N4 C10B -11.6(5) .
N3 Y1 N4 C10B 105.1(5) .
C1C Y1 N4 C10B -111.9(7) .
C1A Y1 N4 C10B -42.0(6) .
N2 Y1 N4 C10A 8.3(5) .
N1 Y1 N4 C10A 137.2(5) .
N3 Y1 N4 C10A -106.1(5) .
C1C Y1 N4 C10A 36.9(6) .
C1A Y1 N4 C10A 106.8(5) .
N2 Y1 N4 C12A 134.1(4) .
N1 Y1 N4 C12A -97.0(3) .
N3 Y1 N4 C12A 19.7(3) .
C1C Y1 N4 C12A 162.8(6) .
C1A Y1 N4 C12A -127.4(5) .
N2 Y1 N4 C8B -15.6(7) .
N1 Y1 N4 C8B 113.2(7) .
N3 Y1 N4 C8B -130.1(7) .
C1C Y1 N4 C8B 13.0(8) .
C1A Y1 N4 C8B 82.8(8) .
N2 Y1 N4 C8A -112.0(4) .
N1 Y1 N4 C8A 16.8(3) .
N3 Y1 N4 C8A 133.5(4) .
C1C Y1 N4 C8A -83.4(6) .
C1A Y1 N4 C8A -13.6(5) .
N2 Y1 N4 C12B 94.5(5) .
N1 Y1 N4 C12B -136.6(5) .
N3 Y1 N4 C12B -19.9(4) .
C1C Y1 N4 C12B 123.2(6) .
C1A Y1 N4 C12B -167.0(5) .
C4B N1 C1A Y1 101.6(15) .
C7A N1 C1A Y1 -114.9(5) .
C3B N1 C1A Y1 143.1(9) .
C1B N1 C1A Y1 171(3) .
C2A N1 C1A Y1 119.6(4) .
C9B N1 C1A Y1 -105.8(6) .
N2 Y1 C1A N1 135.4(5) .
N3 Y1 C1A N1 17.3(8) .
C1C Y1 C1A N1 150.3(8) .
N4 Y1 C1A N1 66.0(5) .
Y1 Y1 C1A N1 -111.6(5) 2_656
C1A N1 C7A C8A 57.9(11) .
C4B N1 C7A C8A -137.0(10) .
C3B N1 C7A C8A 107.6(9) .
C1B N1 C7A C8A 80.2(12) .
C2A N1 C7A C8A -172.2(7) .
C9B N1 C7A C8A 37.7(18) .
Y1 N1 C7A C8A -32.5(9) .
N1 C7A C8A N4 51.6(10) .
C10B N4 C8A C7A 65.7(16) .
C10A N4 C8A C7A -163.0(9) .
C12A N4 C8A C7A 73.9(8) .
C8B N4 C8A C7A -151.6(11) .
C12B N4 C8A C7A 99.5(10) .
Y1 N4 C8A C7A -42.6(8) .
C1C N2 C9A C10A -124.9(13) .
C4A N2 C9A C10A 71.3(11) .
C1D N2 C9A C10A -147.2(15) .
C3A N2 C9A C10A -165.6(10) .
C7B N2 C9A C10A 64.3(15) .
C2B N2 C9A C10A 109.1(11) .
Y1 N2 C9A C10A -46.5(10) .
C10B N4 C10A C9A 107.1(14) .
C12A N4 C10A C9A -160.1(8) .
C8B N4 C10A C9A 51(3) .
C8A N4 C10A C9A 81.5(13) .
C12B N4 C10A C9A -142.6(12) .
Y1 N4 C10A C9A -36.4(11) .
N2 C9A C10A N4 58.3(13) .
C6B N3 C11A C12A 113.4(17) .
C5A N3 C11A C12A -173.8(12) .
C11B N3 C11A C12A 59(10) .
C6A N3 C11A C12A 70.7(17) .
C5B N3 C11A C12A -139.4(15) .
Y1 N3 C11A C12A -38.3(17) .
C10B N4 C12A C11A -154.5(12) .
C10A N4 C12A C11A 80.3(13) .
C8B N4 C12A C11A 95.8(15) .
C8A N4 C12A C11A -158.3(11) .
C12B N4 C12A C11A 51.1(11) .
Y1 N4 C12A C11A -44.0(11) .
N3 C11A C12A N4 57.5(17) .
C4A N2 C1C Y1 -102.5(15) .
C1D N2 C1C Y1 177(4) .
C3A N2 C1C Y1 -141.8(15) .
C9A N2 C1C Y1 108.0(4) .
C7B N2 C1C Y1 113.9(8) .
C2B N2 C1C Y1 -118.1(6) .
N1 Y1 C1C N2 -134.1(8) .
N3 Y1 C1C N2 -13.1(13) .
N4 Y1 C1C N2 -65.1(8) .
C1A Y1 C1C N2 -149.2(11) .
Y1 Y1 C1C N2 113.0(8) 2_656
C1C N2 C7B C8B -52.0(17) .
C4A N2 C7B C8B 145.8(12) .
C1D N2 C7B C8B -74.8(17) .
C3A N2 C7B C8B -103.1(11) .
C9A N2 C7B C8B -40.7(12) .
C2B N2 C7B C8B 174.4(11) .
Y1 N2 C7B C8B 41.5(13) .
C10B N4 C8B C7B 171.3(12) .
C10A N4 C8B C7B -55(3) .
C12A N4 C8B C7B -94.2(16) .
C8A N4 C8B C7B 153.7(13) .
C12B N4 C8B C7B -68.3(15) .
Y1 N4 C8B C7B 46.1(14) .
N2 C7B C8B N4 -58.5(16) .
C1A N1 C9B C10B 127.9(11) .
C4B N1 C9B C10B -64.4(13) .
C7A N1 C9B C10B -70(2) .
C3B N1 C9B C10B 170.1(10) .
C1B N1 C9B C10B 149.6(14) .
C2A N1 C9B C10B -108.1(11) .
Y1 N1 C9B C10B 49.7(11) .
C10A N4 C10B C9B -102.2(12) .
C12A N4 C10B C9B 147.2(11) .
C8B N4 C10B C9B -81.8(13) .
C8A N4 C10B C9B -40.9(13) .
C12B N4 C10B C9B 163.6(9) .
Y1 N4 C10B C9B 40.6(11) .
N1 C9B C10B N4 -63.1(13) .
C11A N3 C11B C12B -54(9) .
C6B N3 C11B C12B 173.7(16) .
C5A N3 C11B C12B -113(2) .
C6A N3 C11B C12B 137(2) .
C5B N3 C11B C12B -74(2) .
Y1 N3 C11B C12B 34(2) .
N3 C11B C12B N4 -55(2) .
C10B N4 C12B C11B -79.2(16) .
C10A N4 C12B C11B 154.9(16) .
C12A N4 C12B C11B -52.1(13) .
C8B N4 C12B C11B 160.1(16) .
C8A N4 C12B C11B -95.4(15) .
Y1 N4 C12B C11B 46.3(15) .
C29 B1 C13 C14 -156.1(2) .
C21 B1 C13 C14 83.1(3) .
C37 B1 C13 C14 -37.1(3) .
C29 B1 C13 C18 28.4(3) .
C21 B1 C13 C18 -92.4(3) .
C37 B1 C13 C18 147.3(2) .
C18 C13 C14 C15 -1.5(4) .
B1 C13 C14 C15 -177.3(2) .
C13 C14 C15 C16 1.2(4) .
C13 C14 C15 C19 -178.9(2) .
C14 C15 C16 C17 0.4(4) .
C19 C15 C16 C17 -179.5(3) .
C15 C16 C17 C18 -1.6(4) .
C15 C16 C17 C20 176.4(3) .
C16 C17 C18 C13 1.3(4) .
C20 C17 C18 C13 -176.7(3) .
C14 C13 C18 C17 0.2(4) .
B1 C13 C18 C17 176.1(2) .
C16 C15 C19 F2 0.0(4) .
C14 C15 C19 F2 -179.9(3) .
C16 C15 C19 F1 -122.8(3) .
C14 C15 C19 F1 57.3(3) .
C16 C15 C19 F3 120.8(3) .
C14 C15 C19 F3 -59.1(3) .
C16 C17 C20 F5B 16(3) .
C18 C17 C20 F5B -165(3) .
C16 C17 C20 F6A -80.2(7) .
C18 C17 C20 F6A 97.9(7) .
C16 C17 C20 F4B 138(3) .
C18 C17 C20 F4B -44(3) .
C16 C17 C20 F4A 156.6(11) .
C18 C17 C20 F4A -25.3(11) .
C16 C17 C20 F5A 39.0(8) .
C18 C17 C20 F5A -142.9(8) .
C16 C17 C20 F6B -103(3) .
C18 C17 C20 F6B 75(3) .
C13 B1 C21 C26 164.9(2) .
C29 B1 C21 C26 46.0(3) .
C37 B1 C21 C26 -73.1(3) .
C13 B1 C21 C22 -17.7(3) .
C29 B1 C21 C22 -136.6(2) .
C37 B1 C21 C22 104.3(3) .
C26 C21 C22 C23 1.5(3) .
B1 C21 C22 C23 -176.0(2) .
C21 C22 C23 C24 0.3(4) .
C21 C22 C23 C27 179.9(2) .
C22 C23 C24 C25 -0.6(4) .
C27 C23 C24 C25 179.8(2) .
C23 C24 C25 C26 -0.9(4) .
C23 C24 C25 C28 -179.2(2) .
C24 C25 C26 C21 2.9(4) .
C28 C25 C26 C21 -178.7(2) .
C22 C21 C26 C25 -3.1(3) .
B1 C21 C26 C25 174.5(2) .
C24 C23 C27 F7 -108.7(3) .
C22 C23 C27 F7 71.6(3) .
C24 C23 C27 F9 13.9(4) .
C22 C23 C27 F9 -165.7(2) .
C24 C23 C27 F8 132.8(3) .
C22 C23 C27 F8 -46.8(3) .
C24 C25 C28 F12 -14.4(4) .
C26 C25 C28 F12 167.3(2) .
C24 C25 C28 F10 107.8(3) .
C26 C25 C28 F10 -70.5(3) .
C24 C25 C28 F11 -134.3(3) .
C26 C25 C28 F11 47.4(3) .
C13 B1 C29 C34 -92.5(3) .
C21 B1 C29 C34 26.7(3) .
C37 B1 C29 C34 146.3(2) .
C13 B1 C29 C30 82.0(3) .
C21 B1 C29 C30 -158.8(2) .
C37 B1 C29 C30 -39.2(3) .
C34 C29 C30 C31 1.2(4) .
B1 C29 C30 C31 -173.7(2) .
C29 C30 C31 C32 -0.9(4) .
C29 C30 C31 C35 -177.3(2) .
C30 C31 C32 C33 -0.1(4) .
C35 C31 C32 C33 176.3(2) .
C31 C32 C33 C34 0.7(4) .
C31 C32 C33 C36 179.6(2) .
C30 C29 C34 C33 -0.6(4) .
B1 C29 C34 C33 174.2(2) .
C32 C33 C34 C29 -0.4(4) .
C36 C33 C34 C29 -179.2(3) .
C32 C31 C35 F13 153.1(2) .
C30 C31 C35 F13 -30.4(4) .
C32 C31 C35 F15 31.5(4) .
C30 C31 C35 F15 -152.1(2) .
C32 C31 C35 F14 -88.2(3) .
C30 C31 C35 F14 88.2(3) .
C32 C33 C36 F17 20.3(4) .
C34 C33 C36 F17 -160.9(3) .
C32 C33 C36 F16 141.3(3) .
C34 C33 C36 F16 -39.8(4) .
C32 C33 C36 F18 -100.2(3) .
C34 C33 C36 F18 78.6(3) .
C13 B1 C37 C38 -25.4(3) .
C29 B1 C37 C38 93.5(3) .
C21 B1 C37 C38 -145.5(2) .
C13 B1 C37 C42 158.4(2) .
C29 B1 C37 C42 -82.7(3) .
C21 B1 C37 C42 38.3(3) .
C42 C37 C38 C39 -1.9(4) .
B1 C37 C38 C39 -178.3(2) .
C37 C38 C39 C40 2.1(4) .
C37 C38 C39 C43 -173.9(2) .
C38 C39 C40 C41 -0.3(4) .
C43 C39 C40 C41 175.8(2) .
C39 C40 C41 C42 -1.6(4) .
C39 C40 C41 C44 179.8(3) .
C40 C41 C42 C37 1.8(4) .
C44 C41 C42 C37 -179.6(3) .
C38 C37 C42 C41 -0.1(4) .
B1 C37 C42 C41 176.4(2) .
C40 C39 C43 F21 156.7(2) .
C38 C39 C43 F21 -27.2(4) .
C40 C39 C43 F20 35.2(3) .
C38 C39 C43 F20 -148.7(2) .
C40 C39 C43 F19 -83.5(3) .
C38 C39 C43 F19 92.6(3) .
C40 C41 C44 F23B 171.6(19) .
C42 C41 C44 F23B -7(2) .
C40 C41 C44 F22B -39.1(15) .
C42 C41 C44 F22B 142.3(15) .
C40 C41 C44 F24A 109.9(6) .
C42 C41 C44 F24A -68.8(6) .
C40 C41 C44 F22A -19.0(5) .
C42 C41 C44 F22A 162.4(4) .
C40 C41 C44 F23A -134.2(3) .
C42 C41 C44 F23A 47.2(4) .
C40 C41 C44 F24B 60.1(7) .
C42 C41 C44 F24B -118.5(6) .
C47 O1 C46 C45 -179.0(3) .
C46 O1 C47 C48 179.2(3) .
